data_2005678
loop_
_publ_author_name
'Kumar, S. A.'
'Mathew, T.'
'Das, S.'
'Rath, N. P.'
'George, M. V.'

_publ_section_title
;
 Two Photoproducts Derived from
 11,12-Dibenzoyl-9,10-dihydro-9,10-dimethoxy-9,10-ethenoanthracene
;
_journal_issue 11
_journal_name_full 'Acta Crystallographica Section C'
_journal_page_first 2797
_journal_page_last 2800
_journal_paper_doi 10.1107/S0108270196005197
_journal_volume 52
_journal_year 1996
_chemical_formula_iupac 'C32 H24 O4, 0.5C1 H4 O'
_chemical_formula_moiety 'C32 H24 O4, 0.5C1 H4 OH'
_chemical_formula_sum 'C32.5 H26 O4.5'
_chemical_formula_weight 488.53
_chemical_name_systematic
;
 ?
;
_space_group_IT_number 14
_symmetry_cell_setting monoclinic
_symmetry_space_group_name_Hall '-P 2yn'
_symmetry_space_group_name_H-M 'P 1 21/n 1'
_audit_creation_method SHELXL
_cell_angle_alpha 90.
_cell_angle_beta 94.81(3)
_cell_angle_gamma 90.
_cell_formula_units_Z 4
_cell_length_a 11.664(4)
_cell_length_b 17.476(6)
_cell_length_c 12.408(4)
_cell_measurement_reflns_used 25
_cell_measurement_temperature 293(2)
_cell_measurement_theta_max 12.5
_cell_measurement_theta_min 8.0
_cell_volume 2520.3(15)
_computing_cell_refinement P3
_computing_data_collection 'P3 (Siemens, 1990)'
_computing_data_reduction 'XDISK in SHELXTL_Plus (Sheldrick, 1995)'
_computing_molecular_graphics SHELXTL-Plus
_computing_publication_material SHELXTL-Plus
_computing_structure_refinement SHELXTL-Plus
_computing_structure_solution SHELXTL-Plus
_diffrn_ambient_temperature 298(2)
_diffrn_measurement_device 'Siemens R3'
_diffrn_measurement_method \w-2\q
_diffrn_radiation_monochromator graphite
_diffrn_radiation_source 'fine-focus sealed tube'
_diffrn_radiation_type MoK\a
_diffrn_radiation_wavelength 0.71073
_diffrn_reflns_av_R_equivalents 0.0387
_diffrn_reflns_av_sigmaI/netI 0.1372
_diffrn_reflns_limit_h_max 16
_diffrn_reflns_limit_h_min 0
_diffrn_reflns_limit_k_max 24
_diffrn_reflns_limit_k_min 0
_diffrn_reflns_limit_l_max 17
_diffrn_reflns_limit_l_min -17
_diffrn_reflns_number 6062
_diffrn_reflns_theta_max 27.50
_diffrn_reflns_theta_min 2.02
_diffrn_standards_decay_% 4
_diffrn_standards_interval_count 100
_diffrn_standards_number 3
_exptl_absorpt_coefficient_mu 0.085
_exptl_absorpt_correction_type none
_exptl_crystal_colour colorless
_exptl_crystal_density_diffrn 1.287
_exptl_crystal_density_meas ?
_exptl_crystal_density_method none
_exptl_crystal_description irregular
_exptl_crystal_F_000 1028
_exptl_crystal_size_max 0.40
_exptl_crystal_size_mid 0.30
_exptl_crystal_size_min 0.30
_refine_diff_density_max 0.202
_refine_diff_density_min -0.180
_refine_ls_extinction_method none
_refine_ls_goodness_of_fit_all 0.777
_refine_ls_goodness_of_fit_obs 1.264
_refine_ls_hydrogen_treatment noref
_refine_ls_matrix_type full
_refine_ls_number_parameters 338
_refine_ls_number_reflns 5784
_refine_ls_number_restraints 1
_refine_ls_restrained_S_all 0.799
_refine_ls_restrained_S_obs 1.264
_refine_ls_R_factor_all 0.1571
_refine_ls_R_factor_obs 0.0435
_refine_ls_shift/esd_max -0.023
_refine_ls_shift/esd_mean 0.001
_refine_ls_structure_factor_coef Fsqd
_refine_ls_weighting_details 'w = 1/[\s^2^(Fo^2^) + (0.01P)^2^] where P = (Fo^2^ + 2Fc^2^)/3'
_refine_ls_weighting_scheme calc
_refine_ls_wR_factor_all 0.0816
_refine_ls_wR_factor_obs 0.0684
_reflns_number_observed 1843
_reflns_number_total 5786
_reflns_observed_criterion >2sigma(I)
_cod_data_source_file pt1008.cif
_cod_data_source_block 3
_cod_depositor_comments
;
The following automatic conversions were performed:
'_symmetry_cell_setting' value 'Monoclinic' changed to 'monoclinic'
according to '/home/saulius/struct/CIF-dictionaries/cif_core.dic'
dictionary named 'cif_core.dic' version 2.4.1 from 2010-06-29.

Automatic conversion script
Id: cif_fix_enum 1527 2010-12-29 10:47:43Z saulius 

The following automatic conversions were performed:

'_symmetry_cell_setting' value 'Monoclinic' changed to 'monoclinic'
according to /home/saulius/struct/CIF-dictionaries/cif_core.dic
dictionary named 'cif_core.dic' version 2.4.1 from 2010-06-29.

Automatic conversion script
Id: cif_fix_values 1715 2011-07-08 13:25:40Z adriana 

The following automatic conversions were performed:

'_exptl_crystal_density_meas' value 'not measured' was changed to '?'
- the value is perceived as not measured.

Automatic conversion script
Id: cif_fix_values 3008 2015-01-20 13:52:24Z robertas 

The following automatic conversions were performed:

'_refine_ls_weighting_scheme' value 'calc w = 1/[\s^2^(Fo^2^) +
(0.01P)^2^] where P = (Fo^2^ + 2Fc^2^)/3' was changed to 'calc'. New
tag '_refine_ls_weighting_details' was created. The value of the new
tag was set to 'w = 1/[\s^2^(Fo^2^) + (0.01P)^2^] where P = (Fo^2^ +
2Fc^2^)/3'.

Automatic conversion script
Id: cif_fix_values 3143 2015-03-26 13:38:13Z robertas 
;
_cod_original_sg_symbol_Hall '-P 2yn '
_cod_original_sg_symbol_H-M 'P 21/n'
_cod_original_formula_sum 'C32.50 H26 O4.50'
_cod_database_code 2005678

loop_
_symmetry_equiv_pos_as_xyz
'x, y, z'
'-x+1/2, y+1/2, -z+1/2'
'-x, -y, -z'
'x-1/2, -y-1/2, z-1/2'

loop_
_atom_site_aniso_label
_atom_site_aniso_U_11
_atom_site_aniso_U_22
_atom_site_aniso_U_33
_atom_site_aniso_U_12
_atom_site_aniso_U_13
_atom_site_aniso_U_23
O1 0.0699(12) 0.0625(13) 0.0618(12) 0.0149(11) 0.0226(10) 0.0015(10)
O2 0.0920(14) 0.0852(15) 0.0377(10) 0.0077(12) 0.0222(10) 0.0043(10)
O3 0.094(2) 0.090(2) 0.093(2) -0.0121(13) 0.0362(13) -0.0440(13)
O9 0.0550(11) 0.0761(13) 0.0397(10) 0.0098(10) 0.0113(8) 0.0075(9)
C1 0.056(2) 0.061(2) 0.0445(15) 0.0000(14) 0.0132(14) 0.0039(14)
C2 0.069(2) 0.076(2) 0.041(2) 0.002(2) 0.0165(15) 0.0102(15)
C3 0.067(2) 0.070(2) 0.047(2) 0.000(2) 0.0052(14) 0.0165(15)
C4 0.052(2) 0.059(2) 0.055(2) 0.0015(15) 0.0045(14) 0.0067(15)
C4A 0.051(2) 0.043(2) 0.0385(14) -0.0049(14) 0.0067(13) 0.0009(12)
C4B 0.048(2) 0.049(2) 0.046(2) 0.0050(14) 0.0146(13) 0.0008(13)
C4C 0.043(2) 0.059(2) 0.045(2) -0.0017(15) 0.0130(13) -0.0021(14)
C5 0.051(2) 0.075(2) 0.059(2) -0.001(2) 0.0148(15) 0.000(2)
C6 0.058(2) 0.089(3) 0.071(2) -0.022(2) 0.017(2) -0.016(2)
C7 0.085(2) 0.067(2) 0.079(2) -0.012(2) 0.039(2) -0.009(2)
C8 0.065(2) 0.059(2) 0.062(2) 0.004(2) 0.020(2) 0.004(2)
C8A 0.053(2) 0.050(2) 0.047(2) 0.0016(15) 0.0179(14) 0.0018(14)
C8B 0.058(2) 0.064(2) 0.037(2) 0.003(2) 0.0148(13) 0.0015(13)
C8C 0.052(2) 0.046(2) 0.0378(14) -0.0028(14) 0.0094(12) -0.0028(13)
C8D 0.0456(15) 0.049(2) 0.0338(13) -0.0050(13) 0.0077(12) -0.0001(13)
C8E 0.0440(15) 0.043(2) 0.0403(14) -0.0070(13) 0.0081(12) -0.0017(12)
C10 0.044(2) 0.060(2) 0.0325(13) -0.0034(14) 0.0065(12) -0.0008(13)
C11 0.069(2) 0.067(2) 0.042(2) 0.001(2) 0.0093(14) -0.0065(15)
C12 0.064(2) 0.055(2) 0.042(2) -0.007(2) 0.0041(14) -0.0059(14)
C13 0.068(2) 0.063(2) 0.069(2) -0.013(2) -0.006(2) -0.004(2)
C14 0.070(3) 0.090(3) 0.103(3) -0.008(2) -0.014(2) -0.016(2)
C15 0.089(3) 0.119(4) 0.090(3) -0.046(3) 0.013(2) -0.028(3)
C16 0.117(3) 0.073(3) 0.084(2) -0.035(3) 0.011(2) 0.004(2)
C17 0.084(2) 0.061(2) 0.065(2) -0.007(2) 0.003(2) -0.003(2)
C18 0.042(2) 0.057(2) 0.0386(15) 0.0015(14) 0.0007(12) 0.0009(14)
C19 0.048(2) 0.080(2) 0.047(2) 0.003(2) 0.0029(14) 0.0050(15)
C20 0.050(2) 0.123(3) 0.048(2) 0.020(2) 0.0064(14) 0.000(2)
C21 0.070(2) 0.104(3) 0.063(2) 0.032(2) -0.005(2) -0.012(2)
C22 0.075(2) 0.075(2) 0.064(2) 0.018(2) -0.003(2) -0.003(2)
C23 0.053(2) 0.067(2) 0.053(2) 0.006(2) 0.0075(14) 0.004(2)
C24 0.088(2) 0.086(2) 0.084(2) 0.021(2) 0.046(2) -0.008(2)
C25 0.127(3) 0.124(3) 0.048(2) 0.021(2) 0.028(2) 0.028(2)
C1S 0.191(7) 0.126(5) 0.353(10) 0.017(7) 0.081(9) -0.044(6)
O1S 0.191(7) 0.126(5) 0.353(10) 0.017(7) 0.081(9) -0.044(6)

loop_
_atom_site_label
_atom_site_occupancy
_atom_site_fract_x
_atom_site_fract_y
_atom_site_fract_z
_atom_site_U_iso_or_equiv
_atom_site_thermal_displace_type
_atom_site_calc_flag
_atom_site_refinement_flags
_atom_site_type_symbol
O1 1 0.35210(14) 0.64422(9) 0.40267(13) 0.0638(5) Uani d . O
O2 1 0.20556(15) 0.76449(10) 0.15820(13) 0.0707(6) Uani d . O
O3 1 0.1834(2) 0.60704(11) 0.2336(2) 0.0908(7) Uani d . O
O9 1 0.08777(13) 0.83452(9) 0.26311(12) 0.0565(5) Uani d . O
C1 1 0.0575(2) 0.72702(13) 0.6134(2) 0.0532(7) Uani d . C
H1A 1 -0.0159(2) 0.74781(13) 0.6125(2) 0.064 Uiso calc R H
C2 1 0.1086(2) 0.69257(14) 0.7067(2) 0.0614(8) Uani d . C
H2A 1 0.0685(2) 0.69006(14) 0.7683(2) 0.074 Uiso calc R H
C3 1 0.2173(2) 0.66227(15) 0.7090(2) 0.0616(8) Uani d . C
H3A 1 0.2495(2) 0.63921(15) 0.7720(2) 0.074 Uiso calc R H
C4 1 0.2801(2) 0.66550(14) 0.6189(2) 0.0555(7) Uani d . C
H4A 1 0.3543(2) 0.64580(14) 0.6211(2) 0.067 Uiso calc R H
C4A 1 0.2293(2) 0.69870(13) 0.5262(2) 0.0440(6) Uani d . C
C4B 1 0.2820(2) 0.70882(14) 0.4186(2) 0.0471(7) Uani d . C
C4C 1 0.3425(2) 0.78508(15) 0.4078(2) 0.0487(7) Uani d . C
C5 1 0.4344(2) 0.8119(2) 0.4751(2) 0.0609(8) Uani d . C
H5A 1 0.4676(2) 0.7818(2) 0.5311(2) 0.073 Uiso calc R H
C6 1 0.4759(2) 0.8847(2) 0.4568(2) 0.0719(9) Uani d . C
H6A 1 0.5385(2) 0.9035(2) 0.5002(2) 0.086 Uiso calc R H
C7 1 0.4245(3) 0.9297(2) 0.3742(2) 0.0752(9) Uani d . C
H7A 1 0.4528(3) 0.9786(2) 0.3633(2) 0.090 Uiso calc R H
C8 1 0.3324(2) 0.9032(2) 0.3082(2) 0.0614(8) Uani d . C
H8A 1 0.2972(2) 0.9342(2) 0.2543(2) 0.074 Uiso calc R H
C8A 1 0.2926(2) 0.82890(15) 0.3235(2) 0.0492(7) Uani d . C
C8B 1 0.1925(2) 0.78832(15) 0.2639(2) 0.0523(7) Uani d . C
C8C 1 0.1712(2) 0.72095(13) 0.3385(2) 0.0450(6) Uani d . C
C8D 1 0.0909(2) 0.76042(14) 0.4124(2) 0.0425(6) Uani d . C
C8E 1 0.1182(2) 0.72981(13) 0.5218(2) 0.0421(6) Uani d . C
C10 1 0.0469(2) 0.82336(15) 0.3647(2) 0.0453(6) Uani d . C
C11 1 0.1242(2) 0.6460(2) 0.2875(2) 0.0590(8) Uani d . C
C12 1 0.0074(2) 0.6190(2) 0.3098(2) 0.0536(7) Uani d . C
C13 1 -0.0902(3) 0.6614(2) 0.2838(2) 0.0673(8) Uani d . C
H13A 1 -0.0842(3) 0.7099(2) 0.2539(2) 0.081 Uiso calc R H
C14 1 -0.1971(3) 0.6324(2) 0.3018(3) 0.0891(11) Uani d . C
H14A 1 -0.2631(3) 0.6607(2) 0.2822(3) 0.107 Uiso calc R H
C15 1 -0.2053(3) 0.5615(2) 0.3489(3) 0.0990(12) Uani d . C
H15A 1 -0.2770(3) 0.5423(2) 0.3626(3) 0.119 Uiso calc R H
C16 1 -0.1090(3) 0.5194(2) 0.3754(2) 0.0911(11) Uani d . C
H16A 1 -0.1151(3) 0.4715(2) 0.4072(2) 0.109 Uiso calc R H
C17 1 -0.0023(3) 0.5474(2) 0.3551(2) 0.0703(8) Uani d . C
H17A 1 0.0632(3) 0.5181(2) 0.3721(2) 0.084 Uiso calc R H
C18 1 -0.0332(2) 0.88102(15) 0.3953(2) 0.0460(7) Uani d . C
C19 1 -0.1140(2) 0.8654(2) 0.4684(2) 0.0584(8) Uani d . C
H19A 1 -0.1181(2) 0.8166(2) 0.4977(2) 0.070 Uiso calc R H
C20 1 -0.1886(2) 0.9217(2) 0.4981(2) 0.0734(9) Uani d . C
H20A 1 -0.2419(2) 0.9106(2) 0.5476(2) 0.088 Uiso calc R H
C21 1 -0.1845(2) 0.9941(2) 0.4550(2) 0.0795(10) Uani d . C
H21A 1 -0.2347(2) 1.0318(2) 0.4753(2) 0.095 Uiso calc R H
C22 1 -0.1058(2) 1.0102(2) 0.3821(2) 0.0722(9) Uani d . C
H22A 1 -0.1034(2) 1.0589(2) 0.3520(2) 0.087 Uiso calc R H
C23 1 -0.0303(2) 0.9546(2) 0.3530(2) 0.0577(7) Uani d . C
H23A 1 0.0234(2) 0.9666(2) 0.3043(2) 0.069 Uiso calc R H
C24 1 0.4231(2) 0.64872(15) 0.3135(2) 0.0840(10) Uani d . C
H24A 1 0.4669(2) 0.60241(15) 0.3098(2) 0.126 Uiso calc R H
H24B 1 0.4746(2) 0.69146(15) 0.3238(2) 0.126 Uiso calc R H
H24C 1 0.3753(2) 0.65527(15) 0.2473(2) 0.126 Uiso calc R H
C25 1 0.2200(2) 0.8231(2) 0.0811(2) 0.0984(11) Uani d . C
H25A 1 0.2282(2) 0.8005(2) 0.0116(2) 0.148 Uiso calc R H
H25B 1 0.2877(2) 0.8524(2) 0.1030(2) 0.148 Uiso calc R H
H25C 1 0.1540(2) 0.8562(2) 0.0764(2) 0.148 Uiso calc R H
C1S 0.480(3) 0.0066(13) -0.0143(10) 0.0044(24) 0.220(4) Uani d PD C
O1S 0.480(3) 0.1234(6) -0.0035(4) 0.0535(7) 0.220(4) Uani d PD O

loop_
_atom_type_symbol
_atom_type_description
_atom_type_scat_dispersion_real
_atom_type_scat_dispersion_imag
_atom_type_scat_source
C C 0.0033 0.0016 'International Tables Vol C Tables 4.2.6.8 and 6.1.1.4'
H H 0.0000 0.0000 'International Tables Vol C Tables 4.2.6.8 and 6.1.1.4'
O O 0.0106 0.0060 'International Tables Vol C Tables 4.2.6.8 and 6.1.1.4'

loop_
_geom_angle_atom_site_label_1
_geom_angle_atom_site_label_2
_geom_angle_atom_site_label_3
_geom_angle_site_symmetry_1
_geom_angle_site_symmetry_3
_geom_angle
_geom_angle_publ_flag
C4B O1 C24 . . 116.1(2) yes
C8B O2 C25 . . 116.5(2) yes
C10 O9 C8B . . 105.3(2) yes
C8E C1 C2 . . 118.9(2) ?
C3 C2 C1 . . 120.9(2) ?
C2 C3 C4 . . 121.1(2) ?
C4A C4 C3 . . 118.1(2) ?
C4 C4A C8E . . 121.8(2) ?
C4 C4A C4B . . 127.1(2) ?
C8E C4A C4B . . 111.1(2) yes
O1 C4B C4C . . 114.1(2) yes
O1 C4B C4A . . 108.0(2) ?
C4C C4B C4A . . 113.7(2) yes
O1 C4B C8C . . 118.1(2) yes
C4C C4B C8C . . 100.9(2) yes
C4A C4B C8C . . 101.4(2) ?
C5 C4C C8A . . 121.6(3) ?
C5 C4C C4B . . 125.9(2) ?
C8A C4C C4B . . 112.5(2) yes
C4C C5 C6 . . 118.4(3) ?
C7 C6 C5 . . 120.4(3) ?
C8 C7 C6 . . 121.1(3) ?
C7 C8 C8A . . 119.0(3) ?
C4C C8A C8 . . 119.5(3) ?
C4C C8A C8B . . 111.7(2) ?
C8 C8A C8B . . 128.6(3) ?
O2 C8B O9 . . 108.4(2) yes
O2 C8B C8A . . 117.4(2) yes
O9 C8B C8A . . 110.8(2) yes
O2 C8B C8C . . 112.0(2) yes
O9 C8B C8C . . 104.5(2) yes
C8A C8B C8C . . 102.9(2) yes
C8D C8C C8B . . 98.9(2) yes
C8D C8C C11 . . 114.6(2) yes
C8B C8C C11 . . 118.5(2) yes
C8D C8C C4B . . 101.2(2) yes
C8B C8C C4B . . 108.6(2) yes
C11 C8C C4B . . 113.0(2) yes
C10 C8D C8E . . 139.2(2) yes
C10 C8D C8C . . 109.8(2) yes
C8E C8D C8C . . 107.1(2) yes
C1 C8E C4A . . 119.2(2) yes
C1 C8E C8D . . 133.1(2) yes
C4A C8E C8D . . 107.8(2) yes
C8D C10 O9 . . 111.6(2) yes
C8D C10 C18 . . 133.8(2) yes
O9 C10 C18 . . 114.6(2) yes
O3 C11 C12 . . 119.8(3) yes
O3 C11 C8C . . 120.5(3) yes
C12 C11 C8C . . 119.6(2) yes
C13 C12 C17 . . 119.4(3) ?
C13 C12 C11 . . 122.6(3) ?
C17 C12 C11 . . 118.0(3) ?
C12 C13 C14 . . 120.4(3) ?
C15 C14 C13 . . 119.7(3) ?
C16 C15 C14 . . 120.2(3) ?
C15 C16 C17 . . 120.2(3) ?
C16 C17 C12 . . 120.1(3) ?
C19 C18 C23 . . 117.9(2) ?
C19 C18 C10 . . 121.5(2) ?
C23 C18 C10 . . 120.6(2) ?
C20 C19 C18 . . 120.6(3) ?
C21 C20 C19 . . 120.5(3) ?
C22 C21 C20 . . 119.5(3) ?
C21 C22 C23 . . 120.3(3) ?
C22 C23 C18 . . 121.1(3) ?
C1S C1S O1S 3 . 102.(3) ?
C1S C1S O1S 3 3 60.(2) ?
O1S C1S O1S . 3 161.7(14) ?
C1S O1S C1S . 3 18.3(14) ?

loop_
_geom_bond_atom_site_label_1
_geom_bond_atom_site_label_2
_geom_bond_site_symmetry_2
_geom_bond_distance
_geom_bond_publ_flag
O1 C4B . 1.418(2) yes
O1 C24 . 1.439(2) yes
O2 C8B . 1.397(2) yes
O2 C25 . 1.422(3) yes
O3 C11 . 1.211(3) yes
O9 C10 . 1.398(2) yes
O9 C8B . 1.463(3) yes
C1 C8E . 1.389(3) ?
C1 C2 . 1.393(3) ?
C2 C3 . 1.372(3) ?
C3 C4 . 1.388(3) ?
C4 C4A . 1.377(3) ?
C4A C8E . 1.402(3) yes
C4A C4B . 1.526(3) yes
C4B C4C . 1.519(3) yes
C4B C8C . 1.577(3) yes
C4C C5 . 1.384(3) ?
C4C C8A . 1.385(3) yes
C5 C6 . 1.387(3) ?
C6 C7 . 1.387(3) ?
C7 C8 . 1.376(3) ?
C8 C8A . 1.397(3) ?
C8A C8B . 1.506(3) yes
C8B C8C . 1.531(3) yes
C8C C8D . 1.529(3) yes
C8C C11 . 1.534(3) yes
C8D C10 . 1.331(3) yes
C8D C8E . 1.470(3) yes
C10 C18 . 1.446(3) yes
C11 C12 . 1.490(3) yes
C12 C13 . 1.373(3) ?
C12 C17 . 1.380(3) ?
C13 C14 . 1.381(3) ?
C14 C15 . 1.378(4) ?
C15 C16 . 1.360(4) ?
C16 C17 . 1.380(3) ?
C18 C19 . 1.389(3) ?
C18 C23 . 1.391(3) ?
C19 C20 . 1.384(3) ?
C20 C21 . 1.375(4) ?
C21 C22 . 1.371(3) ?
C22 C23 . 1.379(3) ?
C1S C1S 3 0.53(3) ?
C1S O1S . 1.457(10) ?
C1S O1S 3 1.65(2) ?
O1S C1S 3 1.65(2) ?
